data_4316752
loop_
_publ_author_name
'Andreas Orthaber'
'Christiane Seidel'
'Ferdinand Belaj'
'J\"org H. Albering'
'Rudolf Pietschnig'
'Uwe Ruschewitz'

_publ_contact_author_address
; Institute of Chemistry,
  Karl-Franzens University Graz,
  Schubertstr. 1,
  A-8010 Graz,
  Austria
;
_publ_contact_author_email ferdinand.belaj@uni-graz.at
_publ_contact_author_fax 43(316)3809835
_publ_contact_author_name 'Ferdinand Belaj'
_publ_contact_author_phone 43(316)3805288
_publ_section_title
;
 Optimized Synthesis of Tetrafluoroterephthalic Acid: A Versatile Linking
 Ligand for the Construction of New Coordination Polymers and
 Metal-Organic Frameworks
;
_journal_name_full 'Inorganic Chemistry'
_journal_page_first 9350
_journal_page_last 9357
_journal_paper_doi 10.1021/ic1009829
_journal_volume 49
_journal_year 2010
_chemical_compound_source 'synthetical product'
_chemical_formula_moiety 'C8 H2 F4 O4, 2(H2 O)'
_chemical_formula_sum 'C8 H6 F4 O6'
_chemical_formula_weight 274.13
_chemical_name_common 'Tetrafluoroterephthalic acid'
_chemical_name_systematic ' 2,3,5,6-Tetrafluoro-1,4-benzenedicarboxylic acid'
_space_group_IT_number 14
_symmetry_cell_setting monoclinic
_symmetry_space_group_name_Hall '-P 2ybc'
_symmetry_space_group_name_H-M 'P 1 21/c 1'
_atom_sites_solution_hydrogens geom
_atom_sites_solution_primary direct
_atom_sites_solution_secondary difmap
_audit_creation_method 'manual edited SHELXL-97 .cif file'
_cell_angle_alpha 90.00
_cell_angle_beta 99.739(15)
_cell_angle_gamma 90.00
_cell_formula_units_Z 2
_cell_length_a 8.5206(15)
_cell_length_b 7.9910(8)
_cell_length_c 7.2845(14)
_cell_measurement_reflns_used 67
_cell_measurement_temperature 95(2)
_cell_measurement_theta_max 19.93
_cell_measurement_theta_min 17.85
_cell_volume 488.84(14)
_computing_cell_refinement 'local software'
_computing_data_collection 'local software'
_computing_data_reduction 'local software'
_computing_molecular_graphics 'ORTEP (Johnson, 1965)'
_computing_publication_material 'SHELXL-97 (Sheldrick, 1997)'
_computing_structure_refinement 'SHELXL-97 (Sheldrick, 1997)'
_computing_structure_solution 'SHELXS-97 (Sheldrick, 1997)'
_diffrn_ambient_temperature 95(2)
_diffrn_measured_fraction_theta_full 0.998
_diffrn_measured_fraction_theta_max 0.998
_diffrn_measurement_device 'four-circle diffractometer'
_diffrn_measurement_device_type Stoe
_diffrn_measurement_method '\w scans'
_diffrn_radiation_monochromator graphite
_diffrn_radiation_source 'fine-focus sealed tube'
_diffrn_radiation_type MoK\a
_diffrn_radiation_wavelength 0.71069
_diffrn_reflns_av_R_equivalents 0.0255
_diffrn_reflns_av_sigmaI/netI 0.0320
_diffrn_reflns_limit_h_max 11
_diffrn_reflns_limit_h_min -9
_diffrn_reflns_limit_k_max 11
_diffrn_reflns_limit_k_min -11
_diffrn_reflns_limit_l_max 10
_diffrn_reflns_limit_l_min -10
_diffrn_reflns_number 2758
_diffrn_reflns_theta_full 30.00
_diffrn_reflns_theta_max 30.00
_diffrn_reflns_theta_min 3.52
_diffrn_standards_decay_% 0.0
_diffrn_standards_interval_count 100
_diffrn_standards_number 3
_exptl_absorpt_coefficient_mu 0.203
_exptl_absorpt_correction_type none
_exptl_crystal_colour colourless
_exptl_crystal_density_diffrn 1.862
_exptl_crystal_density_method 'not measured'
_exptl_crystal_description block
_exptl_crystal_F_000 276
_exptl_crystal_size_max 0.40
_exptl_crystal_size_mid 0.36
_exptl_crystal_size_min 0.36
_refine_diff_density_max 0.377
_refine_diff_density_min -0.264
_refine_diff_density_rms 0.054
_refine_ls_extinction_method none
_refine_ls_goodness_of_fit_ref 1.071
_refine_ls_hydrogen_treatment refU
_refine_ls_matrix_type full
_refine_ls_number_parameters 94
_refine_ls_number_reflns 1426
_refine_ls_number_restraints 3
_refine_ls_restrained_S_all 1.069
_refine_ls_R_factor_all 0.0384
_refine_ls_R_factor_gt 0.0350
_refine_ls_shift/su_max 0.000
_refine_ls_shift/su_mean 0.000
_refine_ls_structure_factor_coef Fsqd
_refine_ls_weighting_details 'calc w=1/[\s^2^(Fo^2^)+(0.0366P)^2^+0.2073P] where P=(Fo^2^+2Fc^2^)/3'
_refine_ls_weighting_scheme calc
_refine_ls_wR_factor_gt 0.0883
_refine_ls_wR_factor_ref 0.0905
_reflns_number_gt 1314
_reflns_number_total 1426
_reflns_threshold_expression >2sigma(I)
_cod_data_source_file ic1009829_si_001_2.cif
_cod_data_source_block a62c
_cod_original_sg_symbol_H-M 'P 21/c'
_cod_database_code 4316752

loop_
_symmetry_equiv_pos_as_xyz
'x, y, z'
'-x, y+1/2, -z+1/2'
'-x, -y, -z'
'x, -y-1/2, z-1/2'

loop_
_atom_site_label
_atom_site_type_symbol
_atom_site_fract_x
_atom_site_fract_y
_atom_site_fract_z
_atom_site_U_iso_or_equiv
_atom_site_adp_type
_atom_site_occupancy
_atom_site_symmetry_multiplicity
_atom_site_calc_flag
_atom_site_refinement_flags
_atom_site_disorder_assembly
_atom_site_disorder_group
C1 C 0.88331(13) 0.48306(14) 0.61716(15) 0.0143(2) Uani 1 1 d . . .
C2 C 0.84313(12) 0.53232(14) 0.43205(15) 0.0147(2) Uani 1 1 d . . .
C3 C 0.95628(13) 0.55012(14) 0.31780(15) 0.0146(2) Uani 1 1 d . . .
C4 C 0.75804(13) 0.47236(14) 0.73911(15) 0.0149(2) Uani 1 1 d . . .
O1 O 0.65243(10) 0.57661(11) 0.72916(12) 0.0187(2) Uani 1 1 d . . .
O2 O 0.77600(10) 0.34511(11) 0.85285(12) 0.01792(19) Uani 1 1 d D . .
H2 H 0.685 0.334 0.912 0.070(8) Uiso 1 1 d D . .
F2 F 0.69026(8) 0.55777(10) 0.35672(10) 0.01956(18) Uani 1 1 d . . .
F3 F 0.90662(8) 0.59567(10) 0.14029(9) 0.01985(18) Uani 1 1 d . . .
O3 O 0.53912(10) 0.29594(11) 1.01595(12) 0.0205(2) Uani 1 1 d D . .
H31 H 0.484 0.362 1.092 0.055(6) Uiso 1 1 d D . .
H32 H 0.459 0.228 0.946 0.053(6) Uiso 1 1 d D . .

loop_
_atom_site_aniso_label
_atom_site_aniso_U_11
_atom_site_aniso_U_22
_atom_site_aniso_U_33
_atom_site_aniso_U_23
_atom_site_aniso_U_13
_atom_site_aniso_U_12
C1 0.0131(5) 0.0134(5) 0.0174(5) -0.0013(4) 0.0051(4) 0.0000(4)
C2 0.0103(5) 0.0158(5) 0.0182(5) -0.0007(4) 0.0030(4) 0.0011(4)
C3 0.0148(5) 0.0153(5) 0.0141(5) -0.0003(4) 0.0035(4) 0.0006(4)
C4 0.0140(5) 0.0155(5) 0.0157(5) -0.0013(4) 0.0041(4) -0.0017(4)
O1 0.0173(4) 0.0192(4) 0.0215(4) 0.0019(3) 0.0086(3) 0.0037(3)
O2 0.0167(4) 0.0177(4) 0.0207(4) 0.0035(3) 0.0069(3) 0.0009(3)
F2 0.0109(3) 0.0277(4) 0.0199(3) 0.0015(3) 0.0022(2) 0.0033(3)
F3 0.0171(3) 0.0279(4) 0.0147(3) 0.0028(3) 0.0028(2) 0.0026(3)
O3 0.0190(4) 0.0237(4) 0.0207(4) -0.0030(3) 0.0085(3) -0.0056(3)

loop_
_atom_type_symbol
_atom_type_description
_atom_type_scat_dispersion_real
_atom_type_scat_dispersion_imag
_atom_type_scat_source
C C 0.0033 0.0016 'International Tables Vol C Tables 4.2.6.8 and 6.1.1.4'
H H 0.0000 0.0000 'International Tables Vol C Tables 4.2.6.8 and 6.1.1.4'
F F 0.0171 0.0103 'International Tables Vol C Tables 4.2.6.8 and 6.1.1.4'
O O 0.0106 0.0060 'International Tables Vol C Tables 4.2.6.8 and 6.1.1.4'

loop_
_geom_angle_atom_site_label_1
_geom_angle_atom_site_label_2
_geom_angle_atom_site_label_3
_geom_angle
_geom_angle_site_symmetry_1
_geom_angle_site_symmetry_3
_geom_angle_publ_flag
C2 C1 C3 116.72(10) . 3_766 ?
C2 C1 C4 120.43(10) . . ?
C3 C1 C4 122.82(10) 3_766 . ?
F2 C2 C3 117.77(10) . . ?
F2 C2 C1 120.17(10) . . ?
C3 C2 C1 122.01(10) . . ?
F3 C3 C2 118.01(10) . . ?
F3 C3 C1 120.70(10) . 3_766 ?
C2 C3 C1 121.26(10) . 3_766 ?
O1 C4 C1 121.13(10) . . yes
O2 C4 C1 113.66(10) . . yes
O1 C4 O2 125.21(10) . . yes
C4 O2 H2 109.8 . . ?
H31 O3 H32 104.6 . . ?

loop_
_geom_bond_atom_site_label_1
_geom_bond_atom_site_label_2
_geom_bond_distance
_geom_bond_site_symmetry_2
_geom_bond_publ_flag
C1 C2 1.3908(16) . ?
C1 C3 1.3941(15) 3_766 ?
C1 C4 1.5022(15) . ?
C2 F2 1.3406(12) . yes
C2 C3 1.3835(15) . ?
C3 F3 1.3411(13) . yes
C4 O1 1.2194(14) . yes
C4 O2 1.3042(14) . yes
O2 H2 0.95 . ?
O3 H31 0.95 . ?
O3 H32 0.95 . ?

loop_
_geom_hbond_atom_site_label_D
_geom_hbond_atom_site_label_H
_geom_hbond_atom_site_label_A
_geom_hbond_distance_DH
_geom_hbond_distance_HA
_geom_hbond_distance_DA
_geom_hbond_angle_DHA
_geom_hbond_site_symmetry_A
O2 H2 O3 0.95 1.594 2.5399(12) 174 .
O3 H31 O1 0.95 1.946 2.8590(12) 160 3_667
O3 H32 O1 0.95 1.892 2.8174(13) 164 2_646

loop_
_geom_torsion_atom_site_label_1
_geom_torsion_atom_site_label_2
_geom_torsion_atom_site_label_3
_geom_torsion_atom_site_label_4
_geom_torsion
_geom_torsion_site_symmetry_1
_geom_torsion_site_symmetry_2
_geom_torsion_site_symmetry_3
_geom_torsion_site_symmetry_4
_geom_torsion_publ_flag
C1 C2 C3 C1 0.92(19) . . . 3_766 yes
C4 C1 C2 C3 177.33(11) . . . . yes
F2 C2 C3 C1 -176.47(10) . . . 3_766 yes
F3 C3 C2 C1 179.00(10) . . . . yes
C3 C1 C2 F2 176.44(10) 3_766 . . . ?
C4 C1 C2 F2 -5.34(16) . . . . ?
C3 C1 C2 C3 -0.88(19) 3_766 . . . ?
F2 C2 C3 F3 1.62(16) . . . . ?
C2 C1 C4 O1 -39.32(16) . . . . yes
C3 C1 C4 O1 138.78(12) 3_766 . . . ?
C2 C1 C4 O2 141.32(11) . . . . ?
C3 C1 C4 O2 -40.58(15) 3_766 . . . yes
